data_2013509
loop_
_publ_author_name
'Thamotharan, S.'
'Parthasarathi, V.'
'Malik, R.'
'Jindal, D. P.'
'Piplani, P.'
'Linden, Anthony'

_publ_section_title
;
 2-(2-Naphthyloxy)acetate derivatives. I. A new class of antiamnesic
 agents
;
_journal_issue 8
_journal_name_full 'Acta Crystallographica Section C'
_journal_page_first o422
_journal_page_last o425
_journal_paper_doi 10.1107/S0108270103012332
_journal_volume 59
_journal_year 2003
_chemical_formula_iupac 'C17 H19 N O2'
_chemical_formula_moiety 'C17 H19 N O2'
_chemical_formula_sum 'C17 H19 N O2'
_chemical_formula_weight 269.33
_chemical_melting_point 353
_chemical_name_systematic
;
N-(2-naphthyloxymethylcarbonyl)piperidine
;
_space_group_IT_number 33
_symmetry_cell_setting orthorhombic
_symmetry_space_group_name_Hall 'P 2c -2n'
_symmetry_space_group_name_H-M 'P n a 21'
_atom_sites_solution_hydrogens geom
_atom_sites_solution_primary direct
_atom_sites_solution_secondary difmap
_audit_creation_method SHELXL-97
_cell_angle_alpha 90.00
_cell_angle_beta 90.00
_cell_angle_gamma 90.00
_cell_formula_units_Z 4
_cell_length_a 9.87690(10)
_cell_length_b 24.8789(3)
_cell_length_c 5.73350(10)
_cell_measurement_reflns_used 1495
_cell_measurement_temperature 160(2)
_cell_measurement_theta_max 25.0
_cell_measurement_theta_min 2.0
_cell_volume 1408.87(3)
_computing_cell_refinement 'DENZO--SMN (Otwinowski & Minor, 1997)'
_computing_data_collection 'COLLECT (Nonius, 2000)'
_computing_data_reduction 'DENZO--SMN and SCALEPACK (Otwinowski & Minor, 1997)'
_computing_molecular_graphics 'ORTEP-3 for Windows (Farrugia, 1997)'
_computing_publication_material 'SHELXL97 and PLATON (Spek, 2003)'
_computing_structure_refinement 'SHELXL97 (Sheldrick, 1997)'
_computing_structure_solution 'SIR92 (Altomare et al., 1994)'
_diffrn_ambient_temperature 160(2)
_diffrn_detector_area_resol_mean 9
_diffrn_measured_fraction_theta_full 0.999
_diffrn_measured_fraction_theta_max 0.999
_diffrn_measurement_device_type 'Nonius KappaCCD diffractometer'
_diffrn_measurement_method '\f and \w scans with \k offsets'
_diffrn_radiation_monochromator 'horizontally mounted graphite crystal'
_diffrn_radiation_source 'Nonius FR591 sealed tube generator'
_diffrn_radiation_type 'Mo K\a'
_diffrn_radiation_wavelength 0.71073
_diffrn_reflns_av_R_equivalents 0.056
_diffrn_reflns_av_sigmaI/netI 0.0251
_diffrn_reflns_limit_h_max 11
_diffrn_reflns_limit_h_min -11
_diffrn_reflns_limit_k_max 29
_diffrn_reflns_limit_k_min -29
_diffrn_reflns_limit_l_max 6
_diffrn_reflns_limit_l_min -6
_diffrn_reflns_number 25142
_diffrn_reflns_theta_full 25.02
_diffrn_reflns_theta_max 25.02
_diffrn_reflns_theta_min 2.63
_diffrn_standards_decay_% 0
_diffrn_standards_number 0
_exptl_absorpt_coefficient_mu 0.083
_exptl_absorpt_correction_type none
_exptl_crystal_colour colourless
_exptl_crystal_density_diffrn 1.270
_exptl_crystal_density_method 'not measured'
_exptl_crystal_description plate
_exptl_crystal_F_000 576
_exptl_crystal_size_max 0.28
_exptl_crystal_size_mid 0.13
_exptl_crystal_size_min 0.05
_refine_diff_density_max 0.148
_refine_diff_density_min -0.152
_refine_ls_extinction_coef 0.016(4)
_refine_ls_extinction_expression Fc^*^=kFc[1+0.001xFc^2^\l^3^/sin(2\q)]^-1/4^
_refine_ls_extinction_method SHELXL97
_refine_ls_goodness_of_fit_ref 1.079
_refine_ls_hydrogen_treatment constr
_refine_ls_matrix_type full
_refine_ls_number_parameters 182
_refine_ls_number_reflns 1372
_refine_ls_number_restraints 1
_refine_ls_restrained_S_all 1.079
_refine_ls_R_factor_all 0.0474
_refine_ls_R_factor_gt 0.0352
_refine_ls_shift/su_max 0.000
_refine_ls_shift/su_mean 0.000
_refine_ls_structure_factor_coef Fsqd
_refine_ls_weighting_details 'calc w=1/[\s^2^(Fo^2^)+(0.0597P)^2^+0.0272P] where P=(Fo^2^+2Fc^2^)/3'
_refine_ls_weighting_scheme calc
_refine_ls_wR_factor_gt 0.0838
_refine_ls_wR_factor_ref 0.0898
_reflns_number_gt 1166
_reflns_number_total 1373
_reflns_threshold_expression 'I > 2\s(I)'
_cod_data_source_file sk1646.cif
_cod_data_source_block I
_cod_depositor_comments
;
The following automatic conversions were performed:

'_geom_hbond_publ_flag' value 'YES' changed to 'yes' according to
/home/saulius/struct/CIF-dictionaries/cif_core.dic dictionary named
'cif_core.dic' version 2.4.1 from 2010-06-29 (2 times).

Automatic conversion script
Id: cif_fix_values 1715 2011-07-08 13:25:40Z adriana 
;
_cod_original_sg_symbol_H-M 'P n a 21     '
_cod_database_code 2013509
_cod_database_fobs_code 2013509

loop_
_symmetry_equiv_pos_as_xyz
'x, y, z'
'-x, -y, z+1/2'
'-x+1/2, y+1/2, z+1/2'
'x+1/2, -y+1/2, z'

loop_
_atom_site_label
_atom_site_fract_x
_atom_site_fract_y
_atom_site_fract_z
_atom_site_U_iso_or_equiv
_atom_site_adp_type
_atom_site_calc_flag
_atom_site_refinement_flags
_atom_site_occupancy
_atom_site_disorder_assembly
_atom_site_disorder_group
_atom_site_type_symbol
O11 1.07857(14) 0.32819(5) 0.6895(3) 0.0358(4) Uani d . 1 . . O
O13 1.20158(16) 0.23910(6) 0.5695(3) 0.0433(5) Uani d . 1 . . O
N14 1.07416(18) 0.22494(7) 0.2466(4) 0.0358(5) Uani d . 1 . . N
C1 0.8926(2) 0.39248(8) 0.6735(5) 0.0321(5) Uani d . 1 . . C
H1 0.8585 0.3776 0.5326 0.039 Uiso calc R 1 . . H
C2 1.0054(2) 0.37095(8) 0.7745(4) 0.0299(5) Uani d . 1 . . C
C3 1.0567(2) 0.39243(8) 0.9839(4) 0.0325(6) Uani d . 1 . . C
H3 1.1356 0.3773 1.0523 0.039 Uiso calc R 1 . . H
C4 0.9940(2) 0.43484(9) 1.0894(5) 0.0360(6) Uani d . 1 . . C
H4 1.0297 0.4489 1.2306 0.043 Uiso calc R 1 . . H
C5 0.8088(2) 0.50250(9) 1.0940(5) 0.0383(6) Uani d . 1 . . C
H5 0.8416 0.5169 1.2366 0.046 Uiso calc R 1 . . H
C6 0.6976(2) 0.52466(9) 0.9906(5) 0.0417(6) Uani d . 1 . . C
H6 0.6542 0.5547 1.0607 0.050 Uiso calc R 1 . . H
C7 0.6469(2) 0.50332(9) 0.7809(5) 0.0407(7) Uani d . 1 . . C
H7 0.5689 0.5187 0.7110 0.049 Uiso calc R 1 . . H
C8 0.7094(2) 0.46051(9) 0.6771(5) 0.0360(6) Uani d . 1 . . C
H8 0.6741 0.4464 0.5356 0.043 Uiso calc R 1 . . H
C9 0.8260(2) 0.43686(8) 0.7778(4) 0.0307(5) Uani d . 1 . . C
C10 0.8758(2) 0.45826(8) 0.9907(4) 0.0319(5) Uani d . 1 . . C
C12 1.0216(2) 0.30129(9) 0.4936(4) 0.0316(6) Uani d . 1 . . C
H121 1.0198 0.3257 0.3571 0.038 Uiso calc R 1 . . H
H122 0.9275 0.2901 0.5286 0.038 Uiso calc R 1 . . H
C13 1.1082(2) 0.25216(9) 0.4403(4) 0.0318(6) Uani d . 1 . . C
C15 0.9647(2) 0.23843(9) 0.0847(5) 0.0411(6) Uani d . 1 . . C
H151 1.0037 0.2483 -0.0685 0.049 Uiso calc R 1 . . H
H152 0.9143 0.2699 0.1449 0.049 Uiso calc R 1 . . H
C16 0.8685(2) 0.19184(9) 0.0542(5) 0.0433(7) Uani d . 1 . . C
H161 0.7996 0.2011 -0.0644 0.052 Uiso calc R 1 . . H
H162 0.8213 0.1847 0.2033 0.052 Uiso calc R 1 . . H
C17 0.9450(2) 0.14146(9) -0.0221(6) 0.0444(6) Uani d . 1 . . C
H171 0.8816 0.1107 -0.0305 0.053 Uiso calc R 1 . . H
H172 0.9840 0.1471 -0.1793 0.053 Uiso calc R 1 . . H
C18 1.0572(2) 0.12906(8) 0.1496(5) 0.0388(6) Uani d . 1 . . C
H181 1.1095 0.0976 0.0944 0.047 Uiso calc R 1 . . H
H182 1.0175 0.1200 0.3032 0.047 Uiso calc R 1 . . H
C19 1.1509(2) 0.17709(9) 0.1751(6) 0.0394(6) Uani d . 1 . . C
H191 1.2212 0.1691 0.2931 0.047 Uiso calc R 1 . . H
H192 1.1967 0.1842 0.0247 0.047 Uiso calc R 1 . . H

loop_
_atom_site_aniso_label
_atom_site_aniso_U_11
_atom_site_aniso_U_22
_atom_site_aniso_U_33
_atom_site_aniso_U_12
_atom_site_aniso_U_13
_atom_site_aniso_U_23
O11 0.0340(8) 0.0330(8) 0.0403(10) 0.0016(7) -0.0069(8) -0.0044(9)
O13 0.0346(9) 0.0487(9) 0.0466(10) 0.0107(7) -0.0085(9) -0.0049(9)
N14 0.0320(10) 0.0306(9) 0.0448(14) 0.0040(8) -0.0089(10) -0.0038(10)
C1 0.0365(12) 0.0288(11) 0.0311(13) -0.0035(10) -0.0044(12) -0.0039(11)
C2 0.0304(11) 0.0254(11) 0.0340(13) -0.0024(9) -0.0003(11) 0.0008(11)
C3 0.0328(11) 0.0322(11) 0.0325(14) -0.0058(10) -0.0055(12) 0.0055(12)
C4 0.0394(12) 0.0387(13) 0.0298(13) -0.0088(10) -0.0040(12) -0.0007(12)
C5 0.0460(13) 0.0362(13) 0.0328(14) -0.0062(11) 0.0043(13) -0.0038(11)
C6 0.0462(14) 0.0338(12) 0.0450(16) 0.0004(11) 0.0100(15) -0.0062(13)
C7 0.0387(13) 0.0380(14) 0.0453(16) 0.0037(11) 0.0000(13) -0.0021(13)
C8 0.0395(13) 0.0347(12) 0.0338(13) -0.0004(10) -0.0033(13) 0.0002(12)
C9 0.0329(11) 0.0279(11) 0.0314(13) -0.0046(9) 0.0011(11) -0.0015(11)
C10 0.0367(12) 0.0301(11) 0.0288(12) -0.0075(9) 0.0018(11) 0.0011(11)
C12 0.0319(11) 0.0297(11) 0.0333(14) -0.0002(9) -0.0043(12) -0.0009(11)
C13 0.0255(12) 0.0341(12) 0.0357(14) -0.0025(9) 0.0010(12) 0.0021(12)
C15 0.0459(14) 0.0352(13) 0.0422(15) 0.0050(11) -0.0135(13) -0.0031(12)
C16 0.0365(13) 0.0417(13) 0.0515(18) 0.0033(11) -0.0137(13) -0.0064(14)
C17 0.0428(13) 0.0389(12) 0.0517(16) -0.0004(11) -0.0065(14) -0.0093(13)
C18 0.0372(12) 0.0334(12) 0.0457(16) 0.0050(10) -0.0013(13) -0.0048(12)
C19 0.0310(11) 0.0381(12) 0.0489(15) 0.0054(10) -0.0022(13) -0.0058(13)

loop_
_atom_type_symbol
_atom_type_description
_atom_type_scat_dispersion_real
_atom_type_scat_dispersion_imag
_atom_type_scat_source
C C 0.0033 0.0000 'International Tables Vol C Tables 4.2.6.8 and 6.1.1.4'
H H 0.0000 0.0000 'International Tables Vol C Tables 4.2.6.8 and 6.1.1.4'
N N 0.0061 0.0000 'International Tables Vol C Tables 4.2.6.8 and 6.1.1.4'
O O 0.0106 0.0000 'International Tables Vol C Tables 4.2.6.8 and 6.1.1.4'

loop_
_geom_angle_atom_site_label_1
_geom_angle_atom_site_label_2
_geom_angle_atom_site_label_3
_geom_angle
_geom_angle_publ_flag
C2 O11 C12 115.84(16) ?
C13 N14 C15 126.38(19) yes
C13 N14 C19 120.65(19) ?
C15 N14 C19 113.0(2) ?
C2 C1 C9 120.3(2) ?
C2 C1 H1 119.8 ?
C9 C1 H1 119.8 ?
C1 C2 O11 125.6(2) yes
C1 C2 C3 120.4(2) ?
O11 C2 C3 114.0(2) ?
C4 C3 C2 120.5(2) ?
C4 C3 H3 119.7 ?
C2 C3 H3 119.7 ?
C3 C4 C10 120.9(2) ?
C3 C4 H4 119.6 ?
C10 C4 H4 119.6 ?
C6 C5 C10 120.6(2) ?
C6 C5 H5 119.7 ?
C10 C5 H5 119.7 ?
C5 C6 C7 120.4(2) ?
C5 C6 H6 119.8 ?
C7 C6 H6 119.8 ?
C8 C7 C6 120.4(2) ?
C8 C7 H7 119.8 ?
C6 C7 H7 119.8 ?
C7 C8 C9 120.9(2) ?
C7 C8 H8 119.6 ?
C9 C8 H8 119.6 ?
C8 C9 C1 121.9(2) ?
C8 C9 C10 118.4(2) ?
C1 C9 C10 119.6(2) ?
C5 C10 C9 119.3(2) ?
C5 C10 C4 122.4(2) ?
C9 C10 C4 118.2(2) ?
O11 C12 C13 108.29(17) ?
O11 C12 H121 110.0 ?
C13 C12 H121 110.0 ?
O11 C12 H122 110.0 ?
C13 C12 H122 110.0 ?
H121 C12 H122 108.4 ?
O13 C13 N14 123.6(2) yes
O13 C13 C12 120.9(2) ?
N14 C13 C12 115.47(19) ?
N14 C15 C16 111.24(19) ?
N14 C15 H151 109.4 ?
C16 C15 H151 109.4 ?
N14 C15 H152 109.4 ?
C16 C15 H152 109.4 ?
H151 C15 H152 108.0 ?
C15 C16 C17 110.6(2) ?
C15 C16 H161 109.5 ?
C17 C16 H161 109.5 ?
C15 C16 H162 109.5 ?
C17 C16 H162 109.5 ?
H161 C16 H162 108.1 ?
C18 C17 C16 110.0(2) ?
C18 C17 H171 109.7 ?
C16 C17 H171 109.7 ?
C18 C17 H172 109.7 ?
C16 C17 H172 109.7 ?
H171 C17 H172 108.2 ?
C17 C18 C19 110.39(19) ?
C17 C18 H181 109.6 ?
C19 C18 H181 109.6 ?
C17 C18 H182 109.6 ?
C19 C18 H182 109.6 ?
H181 C18 H182 108.1 ?
N14 C19 C18 110.47(18) ?
N14 C19 H191 109.6 ?
C18 C19 H191 109.6 ?
N14 C19 H192 109.6 ?
C18 C19 H192 109.6 ?
H191 C19 H192 108.1 ?

loop_
_geom_bond_atom_site_label_1
_geom_bond_atom_site_label_2
_geom_bond_site_symmetry_2
_geom_bond_distance
_geom_bond_publ_flag
O11 C2 . 1.375(3) ?
O11 C12 . 1.424(3) ?
O13 C13 . 1.227(3) ?
N14 C13 . 1.344(3) ?
N14 C15 . 1.464(3) ?
N14 C19 . 1.470(3) ?
C1 C2 . 1.366(3) ?
C1 C9 . 1.417(3) ?
C1 H1 . 0.9500 ?
C2 C3 . 1.408(3) ?
C3 C4 . 1.365(3) ?
C3 H3 . 0.9500 ?
C4 C10 . 1.422(3) ?
C4 H4 . 0.9500 ?
C5 C6 . 1.365(3) ?
C5 C10 . 1.414(3) ?
C5 H5 . 0.9500 ?
C6 C7 . 1.406(4) ?
C6 H6 . 0.9500 ?
C7 C8 . 1.367(3) ?
C7 H7 . 0.9500 ?
C8 C9 . 1.416(3) ?
C8 H8 . 0.9500 ?
C9 C10 . 1.420(3) ?
C12 C13 . 1.523(3) ?
C12 H121 . 0.9900 ?
C12 H122 . 0.9900 ?
C15 C16 . 1.509(3) ?
C15 H151 . 0.9900 ?
C15 H152 . 0.9900 ?
C16 C17 . 1.527(3) ?
C16 H161 . 0.9900 ?
C16 H162 . 0.9900 ?
C17 C18 . 1.514(3) ?
C17 H171 . 0.9900 ?
C17 H172 . 0.9900 ?
C18 C19 . 1.519(3) ?
C18 H181 . 0.9900 ?
C18 H182 . 0.9900 ?
C19 H191 . 0.9900 ?
C19 H192 . 0.9900 ?

loop_
_geom_hbond_atom_site_label_D
_geom_hbond_atom_site_label_H
_geom_hbond_atom_site_label_A
_geom_hbond_site_symmetry_A
_geom_hbond_distance_DH
_geom_hbond_distance_HA
_geom_hbond_distance_DA
_geom_hbond_angle_DHA
_geom_hbond_publ_flag
C12 H122 O13 4_455 0.99 2.36 3.345(3) 174 yes
C15 H151 O11 1_554 0.99 2.53 3.374(3) 142 yes

loop_
_geom_torsion_atom_site_label_1
_geom_torsion_atom_site_label_2
_geom_torsion_atom_site_label_3
_geom_torsion_atom_site_label_4
_geom_torsion
_geom_torsion_publ_flag
C9 C1 C2 O11 -179.8(2) ?
C9 C1 C2 C3 0.3(3) ?
C12 O11 C2 C1 -7.0(3) ?
C12 O11 C2 C3 172.94(18) ?
C1 C2 C3 C4 0.3(3) ?
O11 C2 C3 C4 -179.6(2) ?
C2 C3 C4 C10 0.0(3) ?
C10 C5 C6 C7 0.8(3) ?
C5 C6 C7 C8 -0.7(3) ?
C6 C7 C8 C9 -0.1(3) ?
C7 C8 C9 C1 -180.0(2) ?
C7 C8 C9 C10 0.7(3) ?
C2 C1 C9 C8 179.5(2) ?
C2 C1 C9 C10 -1.2(3) ?
C6 C5 C10 C9 -0.1(3) ?
C6 C5 C10 C4 178.3(2) ?
C8 C9 C10 C5 -0.6(3) ?
C1 C9 C10 C5 -179.9(2) ?
C8 C9 C10 C4 -179.2(2) ?
C1 C9 C10 C4 1.5(3) ?
C3 C4 C10 C5 -179.4(2) ?
C3 C4 C10 C9 -0.9(3) ?
C2 O11 C12 C13 -174.30(18) yes
C15 N14 C13 O13 -179.7(2) ?
C19 N14 C13 O13 -1.0(3) ?
C15 N14 C13 C12 0.7(3) ?
C19 N14 C13 C12 179.4(2) ?
O11 C12 C13 O13 5.9(3) ?
O11 C12 C13 N14 -174.49(18) yes
C13 N14 C15 C16 -124.6(2) ?
C19 N14 C15 C16 56.7(3) ?
N14 C15 C16 C17 -55.1(3) ?
C15 C16 C17 C18 55.3(3) ?
C16 C17 C18 C19 -56.1(3) ?
C13 N14 C19 C18 124.0(2) ?
C15 N14 C19 C18 -57.2(3) ?
C17 C18 C19 N14 56.6(3) ?

loop_
_cod_related_entry_id
_cod_related_entry_database
_cod_related_entry_code
1 ChemSpider 829656
